data_7024344
loop_
_publ_author_name
'Shuvaev, Konstantin V.'
'Dawe, Louise N.'
'Thompson, Laurence K.'

_publ_section_title
;
 Formation of unusual molecular rectangles and squares containing low spin
 and high spin Co(ii) and Fe(ii) centers
;
_journal_issue 20
_journal_name_full 'Dalton Transactions'
_journal_page_first 4768
_journal_paper_doi 10.1039/b915595c
_journal_volume 39
_journal_year 2010
_chemical_formula_moiety 'C60 H58 Co4 N24 O4, 2 (C F3 O3 S), 5 (C H4 O)'
_chemical_formula_sum 'C67 H78 Co4 F6 N24 O15 S2'
_chemical_formula_weight 1873.35
_chemical_name_systematic
;
?
;
_space_group_IT_number 15
_symmetry_cell_setting monoclinic
_symmetry_Int_Tables_number 15
_symmetry_space_group_name_Hall '-C 2yc'
_symmetry_space_group_name_H-M 'C 1 2/c 1'
_atom_sites_solution_hydrogens geom
_atom_sites_solution_primary direct
_atom_sites_solution_secondary difmap
_audit_creation_method SHELXL-97
_cell_angle_alpha 90.00
_cell_angle_beta 103.532(7)
_cell_angle_gamma 90.00
_cell_formula_units_Z 4
_cell_length_a 25.230(9)
_cell_length_b 11.985(4)
_cell_length_c 27.967(10)
_cell_measurement_reflns_used 16625
_cell_measurement_temperature 123(2)
_cell_measurement_theta_max 30.6790
_cell_measurement_theta_min 2.5307
_cell_volume 8222(5)
_computing_cell_refinement 'CrystalClear (Rigaku/MSC Inc., 2005)'
_computing_data_collection 'CrystalClear (Rigaku/MSC Inc., 2005)'
_computing_data_reduction 'CrystalClear (Rigaku/MSC Inc., 2005)'
_computing_molecular_graphics 'CrystalStructure3.7.0(Rigaku/MSC Inc.,2005)'
_computing_publication_material 'CrystalStructure3.7.0(Rigaku/MSC Inc.,2005)'
_computing_structure_refinement 'SHELXL-97 (Sheldrick, 1997)'
_computing_structure_solution 'SHELXS-97 (Sheldrick, 1990)'
_diffrn_ambient_temperature 123(2)
_diffrn_detector_area_resol_mean 14.63
_diffrn_measured_fraction_theta_full 0.998
_diffrn_measured_fraction_theta_max 0.998
_diffrn_measurement_device_type 'Rigaku Saturn'
_diffrn_measurement_method \w
_diffrn_radiation_monochromator 'graphite - Rigaku SHINE'
_diffrn_radiation_source 'fine-focus sealed tube'
_diffrn_radiation_type MoK\a
_diffrn_radiation_wavelength 0.71075
_diffrn_reflns_av_R_equivalents 0.0634
_diffrn_reflns_av_sigmaI/netI 0.0385
_diffrn_reflns_limit_h_max 31
_diffrn_reflns_limit_h_min -31
_diffrn_reflns_limit_k_max 15
_diffrn_reflns_limit_k_min -14
_diffrn_reflns_limit_l_max 35
_diffrn_reflns_limit_l_min -27
_diffrn_reflns_number 53299
_diffrn_reflns_theta_full 26.50
_diffrn_reflns_theta_max 26.50
_diffrn_reflns_theta_min 2.53
_exptl_absorpt_coefficient_mu 0.934
_exptl_absorpt_correction_T_max 0.9686
_exptl_absorpt_correction_T_min 0.8975
_exptl_absorpt_correction_type numerical
_exptl_absorpt_process_details '(T. Higashi, 2000)'
_exptl_crystal_colour 'Dark Red'
_exptl_crystal_density_diffrn 1.513
_exptl_crystal_density_method 'not measured'
_exptl_crystal_description Prism
_exptl_crystal_F_000 3848
_exptl_crystal_size_max 0.19
_exptl_crystal_size_mid 0.06
_exptl_crystal_size_min 0.05
_platon_squeeze_details
;
The Platon Squeeze procedure was applied to recover 412 electrons per
unit cell in two voids (total volume 1972 ^A^3); that is 103 electrons
per formula unit. Disordered solvent lattice methanol molecules were
present prior to the application of Squeeze, however, a satisfactory
point atom model could not be achieved. The application of Squeeze gave
a good improvement in the data statistics and allowed for a
full anisotropic refinement of the structure.
PLATON Reference : Spek, A.L. (2003), J.Appl.Cryst. 36, 7-13
;
_refine_diff_density_max 1.680
_refine_diff_density_min -0.698
_refine_diff_density_rms 0.099
_refine_ls_extinction_method none
_refine_ls_goodness_of_fit_ref 1.105
_refine_ls_hydrogen_treatment constr
_refine_ls_matrix_type full
_refine_ls_number_parameters 488
_refine_ls_number_reflns 8511
_refine_ls_number_restraints 0
_refine_ls_restrained_S_all 1.105
_refine_ls_R_factor_all 0.0756
_refine_ls_R_factor_gt 0.0679
_refine_ls_shift/su_max 0.001
_refine_ls_shift/su_mean 0.000
_refine_ls_structure_factor_coef Fsqd
_refine_ls_weighting_details 'calc w=1/[\s^2^(Fo^2^)+(0.0951P)^2^+26.2140P] where P=(Fo^2^+2Fc^2^)/3'
_refine_ls_weighting_scheme calc
_refine_ls_wR_factor_gt 0.1853
_refine_ls_wR_factor_ref 0.1931
_reflns_number_gt 7695
_reflns_number_total 8511
_reflns_threshold_expression >2sigma(I)
_cod_data_source_file b915595c.txt
_cod_data_source_block Compound1
_cod_depositor_comments
;
The following automatic conversions were performed:

'_exptl_absorpt_correction_type' value 'Numerical' changed to
'numerical' according to
/home/saulius/struct/CIF-dictionaries/cif_core.dic dictionary named
'cif_core.dic' version 2.4.2 from 2011-04-26.

Automatic conversion script
Id: cif_fix_values 1891 2012-01-12 08:04:46Z andrius 
;
_cod_database_code 7024344

loop_
_symmetry_equiv_pos_as_xyz
'x, y, z'
'-x, y, -z+1/2'
'x+1/2, y+1/2, z'
'-x+1/2, y+1/2, -z+1/2'
'-x, -y, -z'
'x, -y, z-1/2'
'-x+1/2, -y+1/2, -z'
'x+1/2, -y+1/2, z-1/2'

loop_
_atom_site_label
_atom_site_type_symbol
_atom_site_fract_x
_atom_site_fract_y
_atom_site_fract_z
_atom_site_U_iso_or_equiv
_atom_site_adp_type
_atom_site_occupancy
_atom_site_symmetry_multiplicity
_atom_site_calc_flag
_atom_site_refinement_flags
Co1 Co 0.31623(2) 0.85134(4) 0.099240(17) 0.03201(16) Uani 1 1 d .
Co2 Co 0.35344(2) 0.60161(4) 0.029279(18) 0.03322(16) Uani 1 1 d .
S1 S 0.12278(4) 0.84224(9) 0.18977(4) 0.0432(3) Uani 1 1 d .
F1 F 0.04817(13) 0.7321(3) 0.22228(10) 0.0662(8) Uani 1 1 d .
F2 F 0.09120(15) 0.6342(3) 0.17940(13) 0.0743(9) Uani 1 1 d .
F3 F 0.03042(12) 0.7510(3) 0.14399(10) 0.0658(8) Uani 1 1 d .
O1 O 0.35814(11) 0.7609(2) 0.06513(9) 0.0355(6) Uani 1 1 d .
O2 O 0.30540(14) 0.9584(3) 0.04877(11) 0.0478(7) Uani 1 1 d .
O3 O 0.14038(15) 0.8304(3) 0.14436(13) 0.0600(9) Uani 1 1 d .
O4 O 0.09441(13) 0.9438(3) 0.19440(11) 0.0501(7) Uani 1 1 d .
O5 O 0.16204(15) 0.8110(3) 0.23383(13) 0.0624(9) Uani 1 1 d .
N1 N 0.29256(13) 0.9560(3) 0.14161(11) 0.0348(7) Uani 1 1 d .
N2 N 0.38485(14) 0.9111(3) 0.12717(13) 0.0402(7) Uani 1 1 d .
N3 N 0.42700(14) 0.8781(3) 0.10863(14) 0.0441(8) Uani 1 1 d .
N4 N 0.44464(14) 0.7655(3) 0.04838(13) 0.0431(8) Uani 1 1 d .
N5 N 0.42272(14) 0.6768(3) 0.01929(12) 0.0381(7) Uani 1 1 d .
N6 N 0.37896(13) 0.4978(3) -0.02319(12) 0.0375(7) Uani 1 1 d .
N7 N 0.31189(14) 0.7312(3) 0.14295(12) 0.0390(7) Uani 1 1 d .
N8 N 0.24754(14) 0.8016(3) 0.06569(12) 0.0392(7) Uani 1 1 d .
N9 N 0.22387(16) 0.8633(4) 0.02477(13) 0.0548(11) Uani 1 1 d .
N10 N 0.24946(19) 1.0319(4) -0.01902(19) 0.0683(13) Uani 1 1 d .
N11 N 0.20239(19) 1.0083(4) -0.04472(19) 0.0730(14) Uani 1 1 d .
N12 N 0.10664(18) 0.9771(4) -0.09751(14) 0.0574(11) Uani 1 1 d .
C1 C 0.24204(16) 0.9734(3) 0.14686(14) 0.0381(8) Uani 1 1 d .
H1 H 0.2131 0.9295 0.1282 0.046 Uiso 1 1 calc R
C2 C 0.23038(18) 1.0535(4) 0.17858(15) 0.0439(9) Uani 1 1 d .
H2 H 0.1940 1.0654 0.1815 0.053 Uiso 1 1 calc R
C3 C 0.27299(19) 1.1156(4) 0.20596(16) 0.0466(10) Uani 1 1 d .
H3 H 0.2662 1.1710 0.2281 0.056 Uiso 1 1 calc R
C4 C 0.32516(18) 1.0971(3) 0.20104(15) 0.0425(9) Uani 1 1 d .
H4 H 0.3546 1.1392 0.2200 0.051 Uiso 1 1 calc R
C5 C 0.33491(17) 1.0170(3) 0.16846(14) 0.0384(8) Uani 1 1 d .
C6 C 0.38805(17) 0.9917(4) 0.15917(16) 0.0437(9) Uani 1 1 d .
C7 C 0.43908(19) 1.0522(5) 0.1814(2) 0.0600(13) Uani 1 1 d .
H5 H 0.4304 1.1291 0.1888 0.072 Uiso 1 1 calc R
H6 H 0.4629 1.0528 0.1583 0.072 Uiso 1 1 calc R
H7 H 0.4577 1.0148 0.2119 0.072 Uiso 1 1 calc R
C8 C 0.40936(16) 0.8007(3) 0.07359(14) 0.0378(8) Uani 1 1 d .
C9 C 0.44811(16) 0.6390(4) -0.01259(14) 0.0387(8) Uani 1 1 d .
C10 C 0.49775(18) 0.6921(4) -0.02340(15) 0.0439(9) Uani 1 1 d .
H8 H 0.5188 0.7288 0.0063 0.053 Uiso 1 1 calc R
H9 H 0.4867 0.7476 -0.0496 0.053 Uiso 1 1 calc R
H10 H 0.5202 0.6348 -0.0340 0.053 Uiso 1 1 calc R
C11 C 0.42275(16) 0.5390(3) -0.03842(14) 0.0383(8) Uani 1 1 d .
C12 C 0.44126(18) 0.4882(4) -0.07591(15) 0.0440(9) Uani 1 1 d .
H11 H 0.4711 0.5187 -0.0869 0.053 Uiso 1 1 calc R
C13 C 0.4155(2) 0.3919(4) -0.09722(16) 0.0501(11) Uani 1 1 d .
H12 H 0.4276 0.3560 -0.1230 0.060 Uiso 1 1 calc R
C14 C 0.3724(2) 0.3488(4) -0.08100(16) 0.0494(10) Uani 1 1 d .
H13 H 0.3550 0.2820 -0.0947 0.059 Uiso 1 1 calc R
C15 C 0.35496(18) 0.4050(4) -0.04401(16) 0.0445(9) Uani 1 1 d .
H14 H 0.3247 0.3761 -0.0331 0.053 Uiso 1 1 calc R
C16 C 0.3485(2) 0.6997(4) 0.18317(15) 0.0509(11) Uani 1 1 d .
H15 H 0.3816 0.7401 0.1937 0.061 Uiso 1 1 calc R
C17 C 0.3377(3) 0.6057(5) 0.21016(18) 0.0696(17) Uani 1 1 d .
H16 H 0.3637 0.5817 0.2386 0.084 Uiso 1 1 calc R
C18 C 0.2893(3) 0.5498(5) 0.1947(2) 0.0704(16) Uani 1 1 d .
H17 H 0.2819 0.4870 0.2128 0.084 Uiso 1 1 calc R
C19 C 0.2519(3) 0.5828(4) 0.1540(2) 0.0614(14) Uani 1 1 d .
H18 H 0.2182 0.5445 0.1436 0.074 Uiso 1 1 calc R
C20 C 0.26400(19) 0.6736(4) 0.12786(17) 0.0474(10) Uani 1 1 d .
C21 C 0.22735(17) 0.7157(4) 0.08303(17) 0.0462(10) Uani 1 1 d .
C22 C 0.17264(19) 0.6668(4) 0.0598(2) 0.0597(13) Uani 1 1 d .
H19 H 0.1729 0.5867 0.0669 0.072 Uiso 1 1 calc R
H20 H 0.1647 0.6783 0.0242 0.072 Uiso 1 1 calc R
H21 H 0.1446 0.7035 0.0733 0.072 Uiso 1 1 calc R
C23 C 0.2598(2) 0.9470(4) 0.01951(17) 0.0529(11) Uani 1 1 d .
C24 C 0.1891(3) 1.0841(5) -0.0828(2) 0.0714(18) Uani 1 1 d .
C25 C 0.2217(3) 1.1809(6) -0.0942(2) 0.084(2) Uani 1 1 d .
H22 H 0.2606 1.1643 -0.0831 0.101 Uiso 1 1 calc R
H23 H 0.2130 1.2476 -0.0773 0.101 Uiso 1 1 calc R
H24 H 0.2126 1.1942 -0.1298 0.101 Uiso 1 1 calc R
C26 C 0.1345(2) 1.0587(5) -0.11312(19) 0.0644(15) Uani 1 1 d .
C27 C 0.1126(3) 1.1146(6) -0.1575(2) 0.081(2) Uani 1 1 d .
H25 H 0.1324 1.1732 -0.1682 0.098 Uiso 1 1 calc R
C28 C 0.0629(3) 1.0844(7) -0.1851(2) 0.098(3) Uani 1 1 d .
H26 H 0.0477 1.1219 -0.2150 0.117 Uiso 1 1 calc R
C29 C 0.0351(3) 1.0012(7) -0.1698(2) 0.085(2) Uani 1 1 d .
H27 H 0.0004 0.9794 -0.1890 0.103 Uiso 1 1 calc R
C30 C 0.0578(2) 0.9470(6) -0.12541(18) 0.0673(16) Uani 1 1 d .
H28 H 0.0383 0.8878 -0.1148 0.081 Uiso 1 1 calc R
C31 C 0.0708(2) 0.7345(4) 0.18351(16) 0.0511(11) Uani 1 1 d .

loop_
_atom_site_aniso_label
_atom_site_aniso_U_11
_atom_site_aniso_U_22
_atom_site_aniso_U_33
_atom_site_aniso_U_23
_atom_site_aniso_U_13
_atom_site_aniso_U_12
Co1 0.0342(3) 0.0364(3) 0.0247(3) -0.00131(19) 0.0055(2) -0.0054(2)
Co2 0.0359(3) 0.0366(3) 0.0276(3) 0.00175(19) 0.0083(2) -0.0012(2)
S1 0.0449(6) 0.0425(6) 0.0404(5) 0.0046(4) 0.0063(4) -0.0025(4)
F1 0.078(2) 0.077(2) 0.0479(15) 0.0056(14) 0.0233(14) -0.0220(16)
F2 0.097(2) 0.0462(16) 0.076(2) -0.0062(15) 0.0131(18) -0.0080(16)
F3 0.0629(18) 0.082(2) 0.0440(15) 0.0033(14) -0.0039(13) -0.0181(15)
O1 0.0382(14) 0.0387(14) 0.0298(13) -0.0026(11) 0.0081(10) -0.0056(11)
O2 0.0631(19) 0.0454(16) 0.0371(15) 0.0068(13) 0.0165(14) -0.0001(14)
O3 0.067(2) 0.061(2) 0.060(2) 0.0000(17) 0.0313(18) -0.0086(17)
O4 0.0615(19) 0.0424(16) 0.0432(16) -0.0014(13) 0.0057(14) 0.0025(14)
O5 0.061(2) 0.0537(19) 0.062(2) 0.0086(17) -0.0079(17) -0.0006(16)
N1 0.0405(17) 0.0373(16) 0.0252(14) 0.0006(12) 0.0050(12) -0.0051(13)
N2 0.0395(17) 0.0428(18) 0.0382(17) -0.0086(14) 0.0087(14) -0.0090(14)
N3 0.0386(18) 0.0463(19) 0.049(2) -0.0110(16) 0.0131(15) -0.0062(15)
N4 0.0443(19) 0.0459(19) 0.0429(18) -0.0085(15) 0.0181(15) -0.0080(15)
N5 0.0407(18) 0.0414(17) 0.0346(16) 0.0011(14) 0.0138(14) -0.0024(14)
N6 0.0396(17) 0.0422(18) 0.0307(15) 0.0022(13) 0.0081(13) 0.0060(14)
N7 0.0473(19) 0.0423(18) 0.0293(15) 0.0007(13) 0.0125(14) -0.0014(15)
N8 0.0379(17) 0.0428(18) 0.0371(17) -0.0126(14) 0.0093(14) -0.0041(14)
N9 0.050(2) 0.078(3) 0.0293(17) -0.0181(18) -0.0047(15) 0.025(2)
N10 0.061(3) 0.065(3) 0.091(3) -0.031(3) 0.042(3) -0.029(2)
N11 0.060(3) 0.086(3) 0.083(3) -0.042(3) 0.038(2) -0.019(2)
N12 0.073(3) 0.069(3) 0.0367(19) 0.0190(18) 0.0261(19) 0.033(2)
C1 0.038(2) 0.045(2) 0.0300(18) -0.0007(16) 0.0067(15) -0.0051(16)
C2 0.047(2) 0.050(2) 0.037(2) -0.0034(18) 0.0130(17) -0.0006(19)
C3 0.058(3) 0.044(2) 0.038(2) -0.0047(18) 0.0122(19) -0.001(2)
C4 0.050(2) 0.041(2) 0.0330(19) -0.0066(16) 0.0018(17) -0.0052(18)
C5 0.044(2) 0.038(2) 0.0311(18) -0.0057(15) 0.0037(16) -0.0073(16)
C6 0.040(2) 0.046(2) 0.044(2) -0.0145(18) 0.0075(17) -0.0127(18)
C7 0.039(2) 0.068(3) 0.068(3) -0.033(3) 0.004(2) -0.012(2)
C8 0.038(2) 0.041(2) 0.0349(19) -0.0022(16) 0.0095(15) -0.0094(16)
C9 0.0357(19) 0.050(2) 0.0305(18) 0.0080(16) 0.0082(15) 0.0038(17)
C10 0.046(2) 0.053(2) 0.035(2) 0.0058(18) 0.0146(17) -0.0012(19)
C11 0.040(2) 0.046(2) 0.0288(18) 0.0075(16) 0.0074(15) 0.0092(17)
C12 0.048(2) 0.052(2) 0.035(2) 0.0015(18) 0.0154(17) 0.0105(19)
C13 0.061(3) 0.055(3) 0.035(2) -0.0008(19) 0.013(2) 0.012(2)
C14 0.057(3) 0.050(3) 0.039(2) -0.0064(19) 0.008(2) -0.002(2)
C15 0.046(2) 0.048(2) 0.038(2) -0.0044(18) 0.0083(18) 0.0026(19)
C16 0.066(3) 0.058(3) 0.0280(19) 0.0051(18) 0.0088(19) 0.013(2)
C17 0.100(4) 0.078(4) 0.032(2) 0.010(2) 0.020(3) 0.037(3)
C18 0.104(5) 0.050(3) 0.072(4) 0.001(3) 0.052(4) -0.007(3)
C19 0.082(4) 0.048(3) 0.067(3) 0.001(2) 0.044(3) -0.006(2)
C20 0.054(3) 0.044(2) 0.052(3) -0.0072(19) 0.028(2) -0.0104(19)
C21 0.036(2) 0.051(2) 0.054(2) -0.022(2) 0.0145(18) -0.0043(18)
C22 0.043(2) 0.062(3) 0.076(3) -0.030(3) 0.017(2) -0.018(2)
C23 0.073(3) 0.055(3) 0.038(2) 0.002(2) 0.027(2) 0.010(2)
C24 0.112(5) 0.066(3) 0.049(3) 0.036(3) 0.045(3) 0.040(3)
C25 0.081(4) 0.115(5) 0.056(3) 0.029(3) 0.014(3) 0.022(4)
C26 0.080(4) 0.072(3) 0.048(3) 0.028(3) 0.030(3) 0.037(3)
C27 0.108(5) 0.088(4) 0.060(3) 0.039(3) 0.045(4) 0.049(4)
C28 0.095(5) 0.138(7) 0.064(4) 0.055(4) 0.026(4) 0.071(5)
C29 0.074(4) 0.134(6) 0.051(3) 0.029(4) 0.021(3) 0.053(4)
C30 0.060(3) 0.103(4) 0.041(2) 0.009(3) 0.014(2) 0.035(3)
C31 0.065(3) 0.050(3) 0.039(2) 0.0004(19) 0.012(2) -0.010(2)

loop_
_atom_type_symbol
_atom_type_description
_atom_type_scat_dispersion_real
_atom_type_scat_dispersion_imag
_atom_type_scat_source
C C 0.0033 0.0016 'International Tables Vol C Tables 4.2.6.8 and 6.1.1.4'
H H 0.0000 0.0000 'International Tables Vol C Tables 4.2.6.8 and 6.1.1.4'
Co Co 0.3494 0.9721 'International Tables Vol C Tables 4.2.6.8 and 6.1.1.4'
F F 0.0171 0.0103 'International Tables Vol C Tables 4.2.6.8 and 6.1.1.4'
N N 0.0061 0.0033 'International Tables Vol C Tables 4.2.6.8 and 6.1.1.4'
O O 0.0106 0.0060 'International Tables Vol C Tables 4.2.6.8 and 6.1.1.4'
S S 0.1246 0.1234 'International Tables Vol C Tables 4.2.6.8 and 6.1.1.4'

loop_
_geom_angle_atom_site_label_1
_geom_angle_atom_site_label_2
_geom_angle_atom_site_label_3
_geom_angle
_geom_angle_site_symmetry_1
_geom_angle_site_symmetry_3
N8 Co1 N2 173.95(16) . .
N8 Co1 O2 83.44(15) . .
N2 Co1 O2 90.58(15) . .
N8 Co1 N7 83.98(15) . .
N2 Co1 N7 101.99(15) . .
O2 Co1 N7 167.42(15) . .
N8 Co1 N1 97.64(14) . .
N2 Co1 N1 83.28(14) . .
O2 Co1 N1 90.35(14) . .
N7 Co1 N1 91.42(14) . .
N8 Co1 O1 97.15(13) . .
N2 Co1 O1 81.94(13) . .
O2 Co1 O1 90.73(13) . .
N7 Co1 O1 90.74(13) . .
N1 Co1 O1 165.19(12) . .
N5 Co2 N11 164.95(19) . 7_565
N5 Co2 N6 75.99(13) . .
N11 Co2 N6 95.92(15) 7_565 .
N5 Co2 O1 73.51(12) . .
N11 Co2 O1 116.04(14) 7_565 .
N6 Co2 O1 147.86(12) . .
N5 Co2 N12 94.40(16) . 7_565
N11 Co2 N12 74.6(2) 7_565 7_565
N6 Co2 N12 101.52(14) . 7_565
O1 Co2 N12 90.72(14) . 7_565
N5 Co2 N9 117.96(16) . 7_565
N11 Co2 N9 74.1(2) 7_565 7_565
N6 Co2 N9 90.03(13) . 7_565
O1 Co2 N9 95.38(13) . 7_565
N12 Co2 N9 147.49(18) 7_565 7_565
O4 S1 O5 113.7(2) . .
O4 S1 O3 115.1(2) . .
O5 S1 O3 115.8(2) . .
O4 S1 C31 104.3(2) . .
O5 S1 C31 103.5(2) . .
O3 S1 C31 102.0(2) . .
C8 O1 Co1 109.3(2) . .
C8 O1 Co2 110.1(2) . .
Co1 O1 Co2 139.37(14) . .
C23 O2 Co1 111.4(3) . .
C1 N1 C5 120.0(3) . .
C1 N1 Co1 128.0(3) . .
C5 N1 Co1 112.0(3) . .
C6 N2 N3 123.6(3) . .
C6 N2 Co1 118.2(3) . .
N3 N2 Co1 117.7(3) . .
C8 N3 N2 109.0(3) . .
C8 N4 N5 109.5(3) . .
C9 N5 N4 118.9(3) . .
C9 N5 Co2 121.1(3) . .
N4 N5 Co2 119.9(2) . .
C15 N6 C11 118.9(4) . .
C15 N6 Co2 127.4(3) . .
C11 N6 Co2 113.5(3) . .
C16 N7 C20 120.3(4) . .
C16 N7 Co1 128.5(3) . .
C20 N7 Co1 111.2(3) . .
C21 N8 N9 127.4(4) . .
C21 N8 Co1 117.9(3) . .
N9 N8 Co1 114.7(3) . .
N8 N9 C23 108.1(4) . .
N8 N9 Co2 144.4(3) . 7_565
C23 N9 Co2 106.6(3) . 7_565
N11 N10 C23 104.2(4) . .
N10 N11 C24 108.4(5) . .
N10 N11 Co2 128.6(5) . 7_565
C24 N11 Co2 122.1(4) . 7_565
C26 N12 C30 119.2(5) . .
C26 N12 Co2 115.9(4) . 7_565
C30 N12 Co2 124.8(4) . 7_565
N1 C1 C2 122.1(4) . .
N1 C1 H1 119.0 . .
C2 C1 H1 119.0 . .
C3 C2 C1 118.3(4) . .
C3 C2 H2 120.8 . .
C1 C2 H2 120.8 . .
C4 C3 C2 119.8(4) . .
C4 C3 H3 120.1 . .
C2 C3 H3 120.1 . .
C3 C4 C5 120.0(4) . .
C3 C4 H4 120.0 . .
C5 C4 H4 120.0 . .
N1 C5 C4 119.8(4) . .
N1 C5 C6 115.1(3) . .
C4 C5 C6 125.1(4) . .
N2 C6 C5 111.4(3) . .
N2 C6 C7 123.9(4) . .
C5 C6 C7 124.7(4) . .
C6 C7 H5 109.5 . .
C6 C7 H6 109.5 . .
H5 C7 H6 109.5 . .
C6 C7 H7 109.5 . .
H5 C7 H7 109.5 . .
H6 C7 H7 109.5 . .
N4 C8 O1 122.0(3) . .
N4 C8 N3 117.2(3) . .
O1 C8 N3 120.8(3) . .
N5 C9 C11 113.3(4) . .
N5 C9 C10 124.2(4) . .
C11 C9 C10 122.5(4) . .
C9 C10 H8 109.5 . .
C9 C10 H9 109.5 . .
H8 C10 H9 109.5 . .
C9 C10 H10 109.5 . .
H8 C10 H10 109.5 . .
H9 C10 H10 109.5 . .
N6 C11 C12 121.2(4) . .
N6 C11 C9 115.7(3) . .
C12 C11 C9 123.1(4) . .
C11 C12 C13 118.9(4) . .
C11 C12 H11 120.6 . .
C13 C12 H11 120.6 . .
C14 C13 C12 119.9(4) . .
C14 C13 H12 120.0 . .
C12 C13 H12 120.0 . .
C13 C14 C15 118.5(4) . .
C13 C14 H13 120.8 . .
C15 C14 H13 120.8 . .
N6 C15 C14 122.6(4) . .
N6 C15 H14 118.7 . .
C14 C15 H14 118.7 . .
N7 C16 C17 119.6(5) . .
N7 C16 H15 120.2 . .
C17 C16 H15 120.2 . .
C18 C17 C16 119.2(5) . .
C18 C17 H16 120.4 . .
C16 C17 H16 120.4 . .
C19 C18 C17 121.0(5) . .
C19 C18 H17 119.5 . .
C17 C18 H17 119.5 . .
C18 C19 C20 118.5(6) . .
C18 C19 H18 120.8 . .
C20 C19 H18 120.8 . .
N7 C20 C19 121.4(5) . .
N7 C20 C21 115.2(4) . .
C19 C20 C21 123.4(5) . .
N8 C21 C20 111.7(4) . .
N8 C21 C22 123.5(5) . .
C20 C21 C22 124.7(4) . .
C21 C22 H19 109.5 . .
C21 C22 H20 109.5 . .
H19 C22 H20 109.5 . .
C21 C22 H21 109.5 . .
H19 C22 H21 109.5 . .
H20 C22 H21 109.5 . .
O2 C23 N9 122.3(4) . .
O2 C23 N10 112.6(4) . .
N9 C23 N10 125.1(5) . .
N11 C24 C26 109.5(5) . .
N11 C24 C25 129.0(6) . .
C26 C24 C25 121.5(4) . .
C24 C25 H22 109.5 . .
C24 C25 H23 109.5 . .
H22 C25 H23 109.5 . .
C24 C25 H24 109.5 . .
H22 C25 H24 109.5 . .
H23 C25 H24 109.5 . .
N12 C26 C27 120.6(6) . .
N12 C26 C24 117.2(4) . .
C27 C26 C24 122.2(6) . .
C28 C27 C26 119.6(7) . .
C28 C27 H25 120.2 . .
C26 C27 H25 120.2 . .
C29 C28 C27 119.9(5) . .
C29 C28 H26 120.1 . .
C27 C28 H26 120.1 . .
C28 C29 C30 119.4(7) . .
C28 C29 H27 120.3 . .
C30 C29 H27 120.3 . .
N12 C30 C29 121.2(6) . .
N12 C30 H28 119.4 . .
C29 C30 H28 119.4 . .
F2 C31 F3 107.5(4) . .
F2 C31 F1 107.4(4) . .
F3 C31 F1 106.7(4) . .
F2 C31 S1 111.5(4) . .
F3 C31 S1 111.6(3) . .
F1 C31 S1 111.8(3) . .

loop_
_geom_bond_atom_site_label_1
_geom_bond_atom_site_label_2
_geom_bond_distance
_geom_bond_site_symmetry_2
Co1 N8 1.865(3) .
Co1 N2 1.867(3) .
Co1 O2 1.880(3) .
Co1 N7 1.908(3) .
Co1 N1 1.914(3) .
Co1 O1 1.917(3) .
Co2 N5 2.043(3) .
Co2 N11 2.047(5) 7_565
Co2 N6 2.135(3) .
Co2 O1 2.146(3) .
Co2 N12 2.156(4) 7_565
Co2 N9 2.210(4) 7_565
S1 O4 1.433(3) .
S1 O5 1.438(3) .
S1 O3 1.447(4) .
S1 C31 1.820(5) .
F1 C31 1.338(5) .
F2 C31 1.323(6) .
F3 C31 1.331(5) .
O1 C8 1.346(5) .
O2 C23 1.254(6) .
N1 C1 1.333(5) .
N1 C5 1.366(5) .
N2 C6 1.307(5) .
N2 N3 1.347(5) .
N3 C8 1.347(5) .
N4 C8 1.327(5) .
N4 N5 1.374(5) .
N5 C9 1.295(5) .
N6 C15 1.333(5) .
N6 C11 1.366(5) .
N7 C16 1.332(5) .
N7 C20 1.370(6) .
N8 C21 1.293(6) .
N8 N9 1.376(5) .
N9 C23 1.382(7) .
N9 Co2 2.210(4) 7_565
N10 N11 1.268(6) .
N10 C23 1.460(7) .
N11 C24 1.380(7) .
N11 Co2 2.047(5) 7_565
N12 C26 1.336(7) .
N12 C30 1.345(7) .
N12 Co2 2.156(4) 7_565
C1 C2 1.384(6) .
C1 H1 0.9500 .
C2 C3 1.383(6) .
C2 H2 0.9500 .
C3 C4 1.373(6) .
C3 H3 0.9500 .
C4 C5 1.384(6) .
C4 H4 0.9500 .
C5 C6 1.456(6) .
C6 C7 1.482(6) .
C7 H5 0.9800 .
C7 H6 0.9800 .
C7 H7 0.9800 .
C9 C11 1.467(6) .
C9 C10 1.497(6) .
C10 H8 0.9800 .
C10 H9 0.9800 .
C10 H10 0.9800 .
C11 C12 1.385(6) .
C12 C13 1.389(7) .
C12 H11 0.9500 .
C13 C14 1.372(7) .
C13 H12 0.9500 .
C14 C15 1.390(6) .
C14 H13 0.9500 .
C15 H14 0.9500 .
C16 C17 1.418(8) .
C16 H15 0.9500 .
C17 C18 1.369(9) .
C17 H16 0.9500 .
C18 C19 1.358(9) .
C18 H17 0.9500 .
C19 C20 1.383(7) .
C19 H18 0.9500 .
C20 C21 1.462(7) .
C21 C22 1.500(6) .
C22 H19 0.9800 .
C22 H20 0.9800 .
C22 H21 0.9800 .
C24 C26 1.472(9) .
C24 C25 1.498(9) .
C25 H22 0.9800 .
C25 H23 0.9800 .
C25 H24 0.9800 .
C26 C27 1.405(7) .
C27 C28 1.359(11) .
C27 H25 0.9500 .
C28 C29 1.343(11) .
C28 H26 0.9500 .
C29 C30 1.399(7) .
C29 H27 0.9500 .
C30 H28 0.9500 .

loop_
_platon_squeeze_void_nr
_platon_squeeze_void_average_x
_platon_squeeze_void_average_y
_platon_squeeze_void_average_z
_platon_squeeze_void_volume
_platon_squeeze_void_count_electrons
_platon_squeeze_void_content
1 0.500 0.000 -0.026 986 206 'Disordered CH3OH-See Details'
2 0.000 0.500 0.240 986 206 'Disordered CH3OH-See Details'
